data_1571954
loop_
_publ_author_name
'Testa, Marianna'
'De Santis, Antonio'
'Tinti, Gemma'
'Paoloni, Alessandro'
'Papalino, Giuseppe'
'Felici, Giulietto'
'Chubinidze, Zaza'
'Matteocci, Fabio'
'Auf der Maur, Matthias'
'Rizzato, Silvia'
'Lo Presti, Leonardo'
'Viola, Ilenia'
'Morganti, Silvio'
'Rovelli, Chiara'

_publ_section_title
;
 Direct detection of minimum ionizing charged particles in a perovskite
 single crystal detector with single particle sensitivity.
;
_journal_issue 27
_journal_name_full Nanoscale
_journal_page_first 12918
_journal_page_last 12922
_journal_paper_doi 10.1039/d4nr01556h
_journal_volume 16
_journal_year 2024
_chemical_formula_moiety 'C H6 Br3 N Pb'
_chemical_formula_sum 'C H6 Br3 N Pb'
_chemical_formula_weight 478.92
_chemical_name_systematic 'Methylamonium bromide lead perovskite'
_space_group_crystal_system cubic
_space_group_IT_number 221
_space_group_name_Hall '-P 4 2 3'
_space_group_name_H-M_alt 'P m -3 m'
_atom_sites_solution_hydrogens geom
_atom_sites_solution_primary iterative
_atom_sites_solution_secondary difmap
_audit_creation_method SHELXL-2017/1
_audit_update_record
;
2024-04-03 deposited with the CCDC.	2024-06-03 downloaded from the CCDC.
;
_cell_angle_alpha 90
_cell_angle_beta 90
_cell_angle_gamma 90
_cell_formula_units_Z 1
_cell_length_a 5.9175(3)
_cell_length_b 5.9175(3)
_cell_length_c 5.9175(3)
_cell_measurement_reflns_used 2692
_cell_measurement_temperature 293(2)
_cell_measurement_theta_max 29.92
_cell_measurement_theta_min 3.44
_cell_volume 207.212(18)
_computing_cell_refinement 'SAINT+ (Bruker AXS, Madison (USA) 1994-1996)'
_computing_data_collection 'SAINT+ (Bruker AXS, Madison (USA) 1994-1996)'
_computing_data_reduction 'SAINT+ (Bruker AXS, Madison (USA) 1994-1996)'
_computing_molecular_graphics 'DIAMOND v3.2k (Brandenburg,Bonn,DE, 1997-2014)'
_computing_structure_refinement 'SHELXL-2017/1 (Sheldrick, 2017)'
_computing_structure_solution 'SHELXS-2013/1 (Sheldrick, 2013)'
_diffrn_ambient_temperature 293(2)
_diffrn_measured_fraction_theta_full 1.000
_diffrn_measured_fraction_theta_max 1.000
_diffrn_measurement_device_type 'Bruker AXS smart APEX II'
_diffrn_measurement_method \w-scan
_diffrn_radiation_type MoK\a
_diffrn_radiation_wavelength 0.71073
_diffrn_reflns_av_R_equivalents 0.0245
_diffrn_reflns_av_unetI/netI 0.0063
_diffrn_reflns_Laue_measured_fraction_full 1.000
_diffrn_reflns_Laue_measured_fraction_max 1.000
_diffrn_reflns_limit_h_max 8
_diffrn_reflns_limit_h_min -8
_diffrn_reflns_limit_k_max 8
_diffrn_reflns_limit_k_min -8
_diffrn_reflns_limit_l_max 8
_diffrn_reflns_limit_l_min -8
_diffrn_reflns_number 3164
_diffrn_reflns_point_group_measured_fraction_full 1.000
_diffrn_reflns_point_group_measured_fraction_max 1.000
_diffrn_reflns_theta_full 25.242
_diffrn_reflns_theta_max 30.162
_diffrn_reflns_theta_min 3.442
_diffrn_source 'Sealed X-ray tube'
_exptl_absorpt_coefficient_mu 34.716
_exptl_absorpt_correction_T_max 0.4326
_exptl_absorpt_correction_T_min 0.1385
_exptl_absorpt_correction_type empirical
_exptl_absorpt_process_details 'Sadabs (Bruker, 2007/4)'
_exptl_crystal_colour orange
_exptl_crystal_description rod
_exptl_crystal_F_000 206
_exptl_crystal_recrystallization_method 'inverse temperature crystallization from dimethylformamide (DMF)'
_exptl_crystal_size_max 0.450
_exptl_crystal_size_mid 0.100
_exptl_crystal_size_min 0.075
_refine_diff_density_max 0.694
_refine_diff_density_min -0.489
_refine_diff_density_rms 0.096
_refine_ls_extinction_coef 0.0327(18)
_refine_ls_extinction_expression Fc^*^=kFc[1+0.001xFc^2^\l^3^/sin(2\q)]^-1/4^
_refine_ls_extinction_method 'SHELXL-2017/1 (Sheldrick 2017)'
_refine_ls_goodness_of_fit_ref 1.271
_refine_ls_hydrogen_treatment constr
_refine_ls_matrix_type full
_refine_ls_number_parameters 17
_refine_ls_number_reflns 90
_refine_ls_number_restraints 0
_refine_ls_restrained_S_all 1.271
_refine_ls_R_factor_all 0.0106
_refine_ls_R_factor_gt 0.0106
_refine_ls_shift/su_max 0.000
_refine_ls_shift/su_mean 0.000
_refine_ls_structure_factor_coef Fsqd
_refine_ls_weighting_details 'w=1/[\s^2^(Fo^2^)+(0.0247P)^2^+0.0125P] where P=(Fo^2^+2Fc^2^)/3'
_refine_ls_weighting_scheme calc
_refine_ls_wR_factor_gt 0.0305
_refine_ls_wR_factor_ref 0.0305
_reflns_Friedel_coverage 0.000
_reflns_number_gt 91
_reflns_number_total 91
_reflns_threshold_expression 'I > 2\s(I)'
_cod_data_source_file d4nr01556h2.cif
_cod_data_source_block PEROVRT
_cod_depositor_comments 'Adding full bibliography for 1571954.cif.'
_cod_original_cell_volume 207.21(3)
_cod_database_code 1571954
_shelx_space_group_comment
;
The symmetry employed for this shelxl refinement is uniquely defined
by the following loop, which should always be used as a source of
symmetry information in preference to the above space-group names.
They are only intended as comments.
;

loop_
_space_group_symop_operation_xyz
'x, y, z'
'-x, -y, z'
'-x, y, -z'
'x, -y, -z'
'z, x, y'
'z, -x, -y'
'-z, -x, y'
'-z, x, -y'
'y, z, x'
'-y, z, -x'
'y, -z, -x'
'-y, -z, x'
'y, x, -z'
'-y, -x, -z'
'y, -x, z'
'-y, x, z'
'x, z, -y'
'-x, z, y'
'-x, -z, -y'
'x, -z, y'
'z, y, -x'
'z, -y, x'
'-z, y, x'
'-z, -y, -x'
'-x, -y, -z'
'x, y, -z'
'x, -y, z'
'-x, y, z'
'-z, -x, -y'
'-z, x, y'
'z, x, -y'
'z, -x, y'
'-y, -z, -x'
'y, -z, x'
'-y, z, x'
'y, z, -x'
'-y, -x, z'
'y, x, z'
'-y, x, -z'
'y, -x, -z'
'-x, -z, y'
'x, -z, -y'
'x, z, y'
'-x, z, -y'
'-z, -y, x'
'-z, y, -x'
'z, -y, -x'
'z, y, x'

loop_
_atom_site_label
_atom_site_type_symbol
_atom_site_fract_x
_atom_site_fract_y
_atom_site_fract_z
_atom_site_U_iso_or_equiv
_atom_site_adp_type
_atom_site_occupancy
_atom_site_site_symmetry_order
_atom_site_calc_flag
_atom_site_refinement_flags_posn
_atom_site_refinement_flags_adp
_atom_site_refinement_flags_occupancy
_atom_site_disorder_assembly
_atom_site_disorder_group
Pb1 Pb 0.500000 0.500000 0.500000 0.02580(6) Uani 1 48 d S T P . .
Br2 Br 0.500000 0.500000 0.000000 0.0979(4) Uani 1 16 d S T P . .
N1 N -0.066(18) 0.112(16) 0.030(17) 0.039(8) Uani 0.0208 1 d G . P A -1
H1A H -0.101755 0.185651 -0.096604 0.059 Uiso 0.0208 1 d G U P A -1
H1B H 0.023687 0.198059 0.114166 0.059 Uiso 0.0208 1 d G U P A -1
H1C H -0.191313 0.079793 0.106001 0.059 Uiso 0.0208 1 d G U P A -1
C2 C 0.05(2) -0.098(16) -0.03(2) 0.039(8) Uani 0.0208 1 d G . P A -1
H2A H 0.093666 -0.175560 0.107752 0.059 Uiso 0.0208 1 d G U P A -1
H2B H 0.184713 -0.063406 -0.114231 0.059 Uiso 0.0208 1 d G U P A -1
H2C H -0.046672 -0.192563 -0.116344 0.059 Uiso 0.0208 1 d G U P A -1
CENT He 0.000000 0.000000 0.000000 0.020 Uiso 0 1 d S U P B -2

loop_
_atom_site_aniso_label
_atom_site_aniso_U_11
_atom_site_aniso_U_22
_atom_site_aniso_U_33
_atom_site_aniso_U_23
_atom_site_aniso_U_13
_atom_site_aniso_U_12
Pb1 0.02580(6) 0.02580(6) 0.02580(6) 0.000 0.000 0.000
Br2 0.1358(5) 0.1358(5) 0.0220(2) 0.000 0.000 0.000
N1 0.052(16) 0.052(11) 0.013(11) -0.008(10) -0.006(6) 0.010(8)
C2 0.052(16) 0.052(11) 0.013(11) -0.008(10) -0.006(6) 0.010(8)

loop_
_atom_type_symbol
_atom_type_description
_atom_type_scat_dispersion_real
_atom_type_scat_dispersion_imag
_atom_type_scat_source
Br Br -0.2901 2.4595 'International Tables Vol C Tables 4.2.6.8 and 6.1.1.4'
C C 0.0033 0.0016 'International Tables Vol C Tables 4.2.6.8 and 6.1.1.4'
N N 0.0061 0.0033 'International Tables Vol C Tables 4.2.6.8 and 6.1.1.4'
Pb Pb -3.3944 10.1111 'International Tables Vol C Tables 4.2.6.8 and 6.1.1.4'
H H 0.0000 0.0000 'International Tables Vol C Tables 4.2.6.8 and 6.1.1.4'
He He 0.0000 0.0000 'International Tables Vol C Tables 4.2.6.8 and 6.1.1.4'

loop_
_geom_angle_atom_site_label_1
_geom_angle_atom_site_label_2
_geom_angle_atom_site_label_3
_geom_angle
_geom_angle_site_symmetry_1
_geom_angle_site_symmetry_3
_geom_angle_publ_flag
Br2 Pb1 Br2 90.0 9_565 . ?
Br2 Pb1 Br2 90.0 9_565 1_556 ?
Br2 Pb1 Br2 180.0 . 1_556 ?
Br2 Pb1 Br2 90.0 9_565 5 ?
Br2 Pb1 Br2 90.0 . 5 ?
Br2 Pb1 Br2 90.0 1_556 5 ?
Br2 Pb1 Br2 90.0 9_565 5_655 ?
Br2 Pb1 Br2 90.0 . 5_655 ?
Br2 Pb1 Br2 90.0 1_556 5_655 ?
Br2 Pb1 Br2 180.0 5 5_655 ?
Br2 Pb1 Br2 180.0 9_565 9 ?
Br2 Pb1 Br2 90.0 . 9 ?
Br2 Pb1 Br2 90.0 1_556 9 ?
Br2 Pb1 Br2 90.0 5 9 ?
Br2 Pb1 Br2 90.0 5_655 9 ?
Pb1 Br2 Pb1 180.0 1_554 . ?
C2 N1 H1A 109.4 . . ?
C2 N1 H1B 109.5 . . ?
H1A N1 H1B 109.5 . . ?
C2 N1 H1C 109.5 . . ?
H1A N1 H1C 109.5 . . ?
H1B N1 H1C 109.5 . . ?
N1 C2 H2A 109.5 . . ?
N1 C2 H2B 109.5 . . ?
H2A C2 H2B 109.5 . . ?
N1 C2 H2C 109.5 . . ?
H2A C2 H2C 109.5 . . ?
H2B C2 H2C 109.5 . . ?

loop_
_geom_bond_atom_site_label_1
_geom_bond_atom_site_label_2
_geom_bond_distance
_geom_bond_site_symmetry_2
_geom_bond_publ_flag
Pb1 Br2 2.95875(15) 9_565 ?
Pb1 Br2 2.95875(15) . ?
Pb1 Br2 2.95875(15) 1_556 ?
Pb1 Br2 2.95875(15) 5 ?
Pb1 Br2 2.95875(15) 5_655 ?
Pb1 Br2 2.95875(15) 9 ?
N1 C2 1.4644 . ?
N1 H1A 0.8897 . ?
N1 H1B 0.8900 . ?
N1 H1C 0.8893 . ?
C2 H2A 0.9597 . ?
C2 H2B 0.9598 . ?
C2 H2C 0.9607 . ?
